data_7111287
loop_
_publ_author_name
'Huang, Feihe'
'Fronczek, Frank R.'
'Gibson, Harry W.'

_publ_section_title
;
 First supramolecular poly(taco complex)Electronic supplementary
 information (ESI) available: experimental details. See
 http://www.rsc.org/suppdata/cc/b3/b302682e/
;
_journal_issue 13
_journal_name_full 'Chemical Communications'
_journal_page_first 1480
_journal_paper_doi 10.1039/b302682e
_journal_year 2003
_chemical_compound_source
;
?
;
_chemical_formula_moiety ' C62 H80 F12 N4 O16 P2 '
_chemical_formula_sum 'C62 H80 F12 N4 O16 P2'
_chemical_formula_weight 1427.26
_space_group_IT_number 15
_symmetry_cell_setting monoclinic
_symmetry_space_group_name_Hall '-C 2yc'
_symmetry_space_group_name_H-M 'C 1 2/c 1'
_audit_creation_date 03-23-02
_audit_creation_method CRYSTALS_ver_12-03-99
_cell_angle_alpha 90
_cell_angle_beta 99.557(7)
_cell_angle_gamma 90
_cell_formula_units_Z 4
_cell_length_a 10.594(1)
_cell_length_b 22.508(3)
_cell_length_c 28.391(5)
_cell_measurement_reflns_used 0
_cell_measurement_temperature 100
_cell_measurement_theta_max 0
_cell_measurement_theta_min 0
_cell_volume 6675.9(16)
_computing_cell_refinement
; 
USER DEFINED 6 
;
_computing_data_collection
; 
DATA COLLECTION 
;
_computing_data_reduction
; 
USER DEFINED 5 
;
_computing_molecular_graphics
; 
CAMERON (Watkin et al 1996) 
;
_computing_publication_material
; 
CRYSTALS (Watkin et al 2001) 
;
_computing_structure_refinement
; 
CRYSTALS (Watkin et al 2001) 
;
_computing_structure_solution
; 
SIR92 (Altomare et al, 1994) 
;
_diffrn_ambient_temperature 293
_diffrn_measured_fraction_theta_full 0.998
_diffrn_measured_fraction_theta_max 0.998
_diffrn_measurement_device_type
; 
Unknown 
;
_diffrn_measurement_method \w/2\q
_diffrn_radiation_monochromator graphite
_diffrn_radiation_type 'Mo K\a'
_diffrn_radiation_wavelength 0.71073
_diffrn_reflns_av_R_equivalents 0.02
_diffrn_reflns_limit_h_max 12
_diffrn_reflns_limit_h_min -12
_diffrn_reflns_limit_k_max 27
_diffrn_reflns_limit_k_min -27
_diffrn_reflns_limit_l_max 34
_diffrn_reflns_limit_l_min -34
_diffrn_reflns_number 11912
_diffrn_reflns_theta_full 25.345
_diffrn_reflns_theta_max 25.345
_diffrn_reflns_theta_min 2.771
_diffrn_standards_decay_% 0.00
_diffrn_standards_interval_count 0
_diffrn_standards_interval_time 0
_diffrn_standards_number 0
_exptl_absorpt_coefficient_mu 0.168
_exptl_absorpt_correction_T_max 0.992
_exptl_absorpt_correction_T_min 0.890
_exptl_absorpt_correction_type 'multi-scan method using Scalepack'
_exptl_crystal_colour ' orange '
_exptl_crystal_density_diffrn 1.420
_exptl_crystal_description ' blade '
_exptl_crystal_F_000 2984.000
_exptl_crystal_size_max 0.45
_exptl_crystal_size_mid 0.18
_exptl_crystal_size_min 0.05
_refine_diff_density_max 1.02
_refine_diff_density_min -0.64
_refine_ls_extinction_coef 31.2(265)
_refine_ls_extinction_method 'Larson 1970 Crystallographic Computing eq 22'
_refine_ls_goodness_of_fit_ref 0.9604
_refine_ls_number_parameters 436
_refine_ls_number_reflns 3366
_refine_ls_R_factor_all 0.1859
_refine_ls_R_factor_gt 0.1275
_refine_ls_shift/su_max 0.000159
_refine_ls_structure_factor_coef Fsqd
_refine_ls_weighting_details
;
Method == Prince modified Chebychev polynomial, (Watkin, 1994) 
W == [weight] * [1-(deltaF/6*sigmaF)^2]^2 

36.6 46.7 16.9 
;
_refine_ls_weighting_scheme calc
_refine_ls_wR_factor_all 0.2262
_refine_ls_wR_factor_gt 0.2019
_refine_ls_wR_factor_ref 0.2019
_reflns_limit_h_max 12
_reflns_limit_h_min -12
_reflns_limit_k_max 27
_reflns_limit_k_min 0
_reflns_limit_l_max 34
_reflns_limit_l_min 0
_reflns_number_gt 3366
_reflns_number_total 6103
_reflns_threshold_expression I>3.00u(I)
_cod_data_source_file b302682esup1.cif
_cod_data_source_block CRYSTALS_cif
_cod_depositor_comments
;
The following automatic conversions were performed:

'_symmetry_cell_setting' value 'Monoclinic' changed to 'monoclinic'
according to /home/saulius/struct/CIF-dictionaries/cif_core.dic
dictionary named 'cif_core.dic' version 2.4.2 from 2011-04-26.

Automatic conversion script
Id: cif_fix_values 1891 2012-01-12 08:04:46Z andrius 
;
_cod_original_sg_symbol_H-M 'C 1 2/c 1 '
_cod_original_formula_sum ' C62 H80 F12 N4 O16 P2 '
_cod_database_code 7111287

loop_
_symmetry_equiv_pos_as_xyz
x,y,z
-x,-y,-z
x+1/2,y+1/2,z
-x+1/2,-y+1/2,-z
-x,y,-z+1/2
x,-y,z+1/2
-x+1/2,y+1/2,-z+1/2
x+1/2,-y+1/2,z+1/2

loop_
_atom_site_label
_atom_site_type_symbol
_atom_site_fract_x
_atom_site_fract_y
_atom_site_fract_z
_atom_site_U_iso_or_equiv
_atom_site_occupancy
_atom_site_adp_type
C11 C 1.0105(7) 0.0960(3) 0.7768(3) 0.0316 1.0000 Uani
C29 C 0.6634(9) 0.1258(7) 0.6994(4) 0.0716 1.0000 Uani
P1 P 1.1922(3) -0.12052(14) 0.88389(16) 0.0861 1.0000 Uani
O13 O 1.3415(7) 0.1587(5) 0.8400(3) 0.0940 1.0000 Uani
C15 C 1.0306(8) 0.0435(4) 0.8029(3) 0.0455 1.0000 Uani
C20 C 1.0119(7) 0.1485(3) 0.8026(3) 0.0330 1.0000 Uani
C34 C 0.6763(9) 0.1490(7) 0.7457(4) 0.0865 1.0000 Uani
C39 C 0.658(1) 0.0650(8) 0.6952(4) 0.0935 1.0000 Uani
C47 C 1.3550(15) 0.2211(8) 0.8354(5) 0.1326 1.0000 Uani
C32 C 0.6834(9) 0.1110(8) 0.7845(4) 0.0874 1.0000 Uani
F14 F 1.1608(7) -0.0701(4) 0.9218(3) 0.1038 1.0000 Uani
F23 F 1.2433(12) -0.0688(4) 0.8559(4) 0.1708 1.0000 Uani
F25 F 1.1473(9) -0.1703(4) 0.9113(4) 0.1386 1.0000 Uani
F30 F 1.0562(8) -0.1064(4) 0.8575(3) 0.1393 1.0000 Uani
F33 F 1.3266(9) -0.1229(5) 0.9154(6) 0.2248 1.0000 Uani
F36 F 1.2323(16) -0.1664(4) 0.8510(5) 0.2282 1.0000 Uani
C19 C 1.0323(7) 0.1474(4) 0.8519(3) 0.0396 1.0000 Uani
C27 C 1.0516(8) 0.0441(4) 0.8516(3) 0.0467 1.0000 Uani
N4 N 1.0525(6) 0.0957(3) 0.8751(2) 0.0330 1.0000 Uani
N5 N 1.4658(6) 0.0076(3) 0.9306(2) 0.0351 1.0000 Uani
C7 C 1.5971(8) -0.0061(4) 0.9336(3) 0.0388 1.0000 Uani
C41 C 0.6667(12) 0.0282(7) 0.7325(5) 0.1042 1.0000 Uani
C8 C 1.4157(8) 0.0587(4) 0.9445(3) 0.0338 1.0000 Uani
C31 C 0.678(1) 0.0517(8) 0.7806(4) 0.0935 1.0000 Uani
C40 C 1.3560(17) 0.2486(7) 0.8833(5) 0.1367 1.0000 Uani
O12 O 0.6980(7) 0.1497(4) 0.8295(3) 0.0905 1.0000 Uani
C21 C 1.0801(8) 0.0958(4) 0.9276(3) 0.0444 1.0000 Uani
O2 O 1.2874(5) 0.0570(2) 0.93105(18) 0.0347 1.0000 Uani
C16 C 1.6919(8) 0.0208(4) 0.9679(3) 0.0431 1.0000 Uani
C17 C 1.6297(9) -0.0460(4) 0.9011(3) 0.0490 1.0000 Uani
C18 C 1.2201(8) 0.1075(3) 0.9453(3) 0.0377 1.0000 Uani
C28 C 0.689(1) 0.1121(5) 0.8618(6) 0.1097 1.0000 Uani
C22 C 1.757(1) -0.0607(4) 0.9023(4) 0.0597 1.0000 Uani
C24 C 1.8182(9) 0.0060(5) 0.9681(3) 0.0552 1.0000 Uani
O10 O 1.2329(9) 0.2515(3) 0.8941(3) 0.0871 1.0000 Uani
C26 C 1.8508(9) -0.0344(5) 0.9356(4) 0.0626 1.0000 Uani
O3 O 1.4727(5) 0.1000(3) 0.9658(2) 0.0453 1.0000 Uani
C35 C 0.702(1) 0.1631(5) 0.9077(4) 0.0663 1.0000 Uani
C38 C 1.2223(17) 0.2844(5) 0.9368(4) 0.1020 1.0000 Uani
O9 O 0.8258(6) 0.1659(3) 0.9252(3) 0.0747 1.0000 Uani
C37 C 1.0911(17) 0.2884(7) 0.9457(5) 0.1129 1.0000 Uani
C43 C 0.8506(14) 0.1989(8) 0.9680(5) 0.1363 1.0000 Uani
O6 O 1.0499(7) 0.2344(4) 0.9560(3) 0.0836 1.0000 Uani
C46 C 0.9278(14) 0.241(1) 0.9719(7) 0.2275 1.0000 Uani
H151 H 1.0311(8) 0.0046(4) 0.7862(3) 0.0496 1.0000 Uiso
H201 H 0.9960(7) 0.1865(3) 0.7844(3) 0.0403 1.0000 Uiso
H341 H 0.6825(9) 0.1851(7) 0.7502(4) 0.1094 1.0000 Uiso
H391 H 0.644(1) 0.0455(8) 0.6628(4) 0.1107 1.0000 Uiso
H471 H 1.4341(15) 0.2282(8) 0.8192(5) 0.1634 1.0000 Uiso
H472 H 1.2788(15) 0.2362(8) 0.8078(5) 0.1634 1.0000 Uiso
H191 H 1.0335(7) 0.1848(4) 0.8713(3) 0.0485 1.0000 Uiso
H271 H 1.0722(8) 0.0073(4) 0.8691(3) 0.0581 1.0000 Uiso
H411 H 0.6731(12) -0.0205(7) 0.7269(5) 0.1376 1.0000 Uiso
H311 H 0.692(1) 0.0114(8) 0.8095(4) 0.1112 1.0000 Uiso
H401 H 1.3947(17) 0.2254(7) 0.9029(5) 0.1529 1.0000 Uiso
H402 H 1.3810(17) 0.2920(7) 0.8797(5) 0.1529 1.0000 Uiso
H211 H 1.0263(8) 0.1258(4) 0.9404(3) 0.0541 1.0000 Uiso
H212 H 1.0578(8) 0.0549(4) 0.9397(3) 0.0541 1.0000 Uiso
H161 H 1.6692(8) 0.0513(4) 0.9919(3) 0.0560 1.0000 Uiso
H171 H 1.5591(9) -0.0649(4) 0.8770(3) 0.0637 1.0000 Uiso
H181 H 1.2366(8) 0.1133(3) 0.9815(3) 0.0456 1.0000 Uiso
H182 H 1.2463(8) 0.1460(3) 0.9309(3) 0.0456 1.0000 Uiso
H221 H 1.780(1) -0.0903(4) 0.8778(4) 0.0827 1.0000 Uiso
H241 H 1.8845(9) 0.0244(5) 0.9933(3) 0.0669 1.0000 Uiso
H261 H 1.9375(9) -0.0437(5) 0.9363(4) 0.0745 1.0000 Uiso
H351 H 0.653(1) 0.1483(5) 0.9328(4) 0.0765 1.0000 Uiso
H352 H 0.673(1) 0.2009(5) 0.8950(4) 0.0765 1.0000 Uiso
H381 H 1.2705(17) 0.2631(5) 0.9609(4) 0.1073 1.0000 Uiso
H382 H 1.2565(17) 0.3247(5) 0.9301(4) 0.1073 1.0000 Uiso
H371 H 1.0819(17) 0.3134(7) 0.9726(5) 0.1243 1.0000 Uiso
H372 H 1.0296(17) 0.3028(7) 0.9158(5) 0.1243 1.0000 Uiso
H461 H 0.9544(14) 0.257(1) 1.0055(7) 0.1901 1.0000 Uiso
H462 H 0.8945(14) 0.264(1) 0.9490(7) 0.1901 1.0000 Uiso
H281 H 0.770(1) 0.0767(5) 0.8573(6) 0.1273 1.0000 Uiso
H282 H 0.615(1) 0.0837(5) 0.8466(6) 0.1273 1.0000 Uiso
H51 H 1.4032(6) -0.0237(3) 0.9159(2) 0.0446 1.0000 Uiso
O45 O 0.5000 0.2239(6) 0.2500 0.3779 1.0000 Uani
O1 O 0.0000 0.1923(15) 0.2500 1.0566 1.0000 Uani
C1 C -0.1030(18) 0.0957(11) 0.2602(7) 0.2045 1.0000 Uani
C49 C 0.5000 0.1709(9) 0.2500 0.2405 1.0000 Uani
C2 C 0.0000 0.1221(19) 0.2500 0.1826 1.0000 Uani
H11 H -0.0990(18) 0.0604(11) 0.2626(7) 0.2938 1.0000 Uiso
H12 H -0.1387(18) 0.1129(11) 0.2971(7) 0.2938 1.0000 Uiso
H13 H -0.1976(18) 0.1129(11) 0.2402(7) 0.2938 1.0000 Uiso
C3 C 0.448(3) 0.1398(8) 0.2065(6) 0.3327 1.0000 Uani
H31 H 0.449(3) 0.0958(8) 0.2116(6) 0.0600 1.0000 Uiso
H32 H 0.522(3) 0.1514(8) 0.1907(6) 0.0600 1.0000 Uiso
H33 H 0.366(3) 0.1514(8) 0.1857(6) 0.0600 1.0000 Uiso
H431 H 0.8858(14) 0.1700(8) 0.9936(5) 0.1784 1.0000 Uiso
H432 H 0.7667(14) 0.2145(8) 0.9744(5) 0.1784 1.0000 Uiso

loop_
_atom_site_aniso_label
_atom_site_aniso_U_11
_atom_site_aniso_U_22
_atom_site_aniso_U_33
_atom_site_aniso_U_23
_atom_site_aniso_U_13
_atom_site_aniso_U_12
C11 0.018(4) 0.022(4) 0.053(5) -0.001(4) -0.000(3) 0.001(3)
C29 0.019(5) 0.129(12) 0.072(9) -0.017(8) 0.022(5) -0.005(6)
P1 0.066(2) 0.0410(17) 0.150(4) 0.025(2) 0.014(2) 0.0101(15)
O13 0.054(5) 0.18(1) 0.053(5) 0.003(6) 0.015(4) -0.037(6)
C15 0.056(6) 0.025(5) 0.049(6) -0.003(4) -0.012(4) 0.011(4)
C20 0.035(5) 0.020(4) 0.046(5) 0.005(4) 0.011(4) 0.003(3)
C34 0.039(6) 0.166(14) 0.058(8) -0.015(8) 0.015(5) 0.028(7)
C39 0.049(7) 0.184(16) 0.051(7) -0.003(9) 0.017(5) -0.062(9)
C47 0.135(13) 0.177(17) 0.098(11) 0.006(11) 0.06(1) -0.113(13)
C32 0.020(5) 0.187(16) 0.059(8) -0.04(1) 0.015(5) -0.023(7)
F14 0.082(5) 0.139(7) 0.093(5) 0.021(5) 0.023(4) 0.013(5)
F23 0.250(12) 0.080(6) 0.221(11) 0.031(7) 0.15(1) 0.032(7)
F25 0.150(8) 0.084(6) 0.179(9) 0.057(6) 0.020(7) -0.020(5)
F30 0.118(7) 0.135(8) 0.139(8) 0.001(6) -0.055(6) 0.029(6)
F33 0.089(7) 0.15(1) 0.40(2) -0.083(12) -0.059(9) 0.028(7)
F36 0.40(2) 0.083(7) 0.246(14) -0.048(8) 0.171(15) 0.02(1)
C19 0.037(5) 0.032(5) 0.053(6) 0.000(4) 0.017(4) 0.006(4)
C27 0.046(5) 0.029(5) 0.061(6) 0.007(4) -0.002(5) 0.009(4)
N4 0.027(3) 0.028(4) 0.047(4) 0.008(3) 0.012(3) 0.006(3)
N5 0.035(4) 0.037(4) 0.032(4) 0.001(3) 0.004(3) 0.005(3)
C7 0.037(5) 0.045(5) 0.037(5) 0.017(4) 0.011(4) 0.010(4)
C41 0.085(9) 0.154(14) 0.078(9) -0.034(9) 0.024(7) -0.087(9)
C8 0.044(5) 0.038(5) 0.022(4) 0.004(4) 0.012(4) -0.003(4)
C31 0.047(7) 0.171(15) 0.064(8) -0.005(9) 0.014(6) -0.068(9)
C40 0.189(18) 0.152(15) 0.07(1) 0.013(9) 0.021(11) -0.122(14)
O12 0.073(5) 0.097(7) 0.100(7) 0.052(6) 0.009(5) -0.007(5)
C21 0.047(5) 0.042(5) 0.049(5) -0.000(4) 0.019(4) 0.003(4)
O2 0.030(3) 0.034(3) 0.038(3) -0.005(3) 0.001(2) 0.005(2)
C16 0.038(5) 0.060(6) 0.033(5) 0.016(4) 0.008(4) 0.003(4)
C17 0.044(6) 0.045(6) 0.062(6) 0.012(5) 0.019(5) 0.008(4)
C18 0.047(5) 0.029(5) 0.038(5) -0.006(4) 0.009(4) 0.005(4)
C28 0.038(6) 0.050(7) 0.223(17) 0.08(1) -0.029(8) -0.013(5)
C22 0.060(7) 0.046(6) 0.080(8) 0.013(6) 0.033(6) 0.014(5)
C24 0.048(6) 0.070(7) 0.048(6) 0.024(5) 0.011(5) 0.007(5)
O10 0.125(8) 0.065(5) 0.065(5) 0.014(4) -0.003(5) -0.050(5)
C26 0.040(6) 0.059(7) 0.093(9) 0.047(6) 0.021(6) 0.011(5)
O3 0.038(3) 0.046(4) 0.051(4) -0.008(3) 0.007(3) -0.011(3)
C35 0.055(7) 0.079(8) 0.073(8) -0.021(6) 0.035(6) -0.008(6)
C38 0.218(18) 0.038(7) 0.045(7) -0.009(5) 0.008(9) -0.068(9)
O9 0.043(4) 0.100(6) 0.084(5) -0.058(5) 0.020(4) -0.001(4)
C37 0.138(14) 0.100(13) 0.08(1) -0.026(9) -0.04(1) 0.051(11)
C43 0.09(1) 0.215(19) 0.115(12) -0.129(13) 0.046(9) -0.040(12)
O6 0.052(5) 0.088(6) 0.104(7) -0.061(5) -0.008(4) 0.005(4)
C46 0.070(11) 0.36(3) 0.26(2) -0.27(3) 0.045(13) -0.038(15)
O45 1.00(8) 0.036(9) 0.075(11) 0.0000 0.03(2) 0.0000
O1 1.6(2) 0.06(2) 1.7(3) 0.0000 0.8(2) 0.0000
C1 0.157(19) 0.30(3) 0.132(17) 0.106(18) -0.060(14) -0.137(19)
C49 0.55(7) 0.042(12) 0.082(17) 0.0000 -0.09(3) 0.0000
C2 0.23(4) 0.25(5) 0.065(16) 0.0000 0.02(2) 0.0000
C3 0.74(7) 0.106(16) 0.091(15) -0.031(13) -0.12(3) -0.03(3)

loop_
_atom_type_symbol
_atom_type_scat_dispersion_real
_atom_type_scat_dispersion_imag
_atom_type_scat_Cromer_Mann_a1
_atom_type_scat_Cromer_Mann_b1
_atom_type_scat_Cromer_Mann_a2
_atom_type_scat_Cromer_Mann_b2
_atom_type_scat_Cromer_Mann_a3
_atom_type_scat_Cromer_Mann_b3
_atom_type_scat_Cromer_Mann_a4
_atom_type_scat_Cromer_Mann_b4
_atom_type_scat_Cromer_Mann_c
_atom_type_scat_source
'C   ' 0.0033 0.0016 2.3100 20.8439 1.0200 10.2075 1.5886 0.5687 0.8650 51.6512 0.2156 International_Tables_Vol_IV_Table_2.2B
'H   ' 0.0000 0.0000 0.4930 10.5109 0.3229 26.1257 0.1402 3.1424 0.0408 57.7998 0.0030 International_Tables_Vol_IV_Table_2.2B
'F   ' 0.0171 0.0103 3.5392 10.2825 2.6412 4.2944 1.5170 0.2615 1.0243 26.1476 0.2776 International_Tables_Vol_IV_Table_2.2B
'N   ' 0.0061 0.0033 12.2126 0.0057 3.1322 9.8933 2.0125 28.9975 1.1663 0.5826 -11.5290 International_Tables_Vol_IV_Table_2.2B
'P   ' 0.1023 0.0942 6.4345 1.9067 4.1791 27.1570 1.7800 0.5260 1.4908 68.1645 1.1149 International_Tables_Vol_IV_Table_2.2B
'O   ' 0.0106 0.0060 3.0485 13.2771 2.2868 5.7011 1.5463 0.3239 0.8670 32.9089 0.2508 International_Tables_Vol_IV_Table_2.2B

loop_
_geom_angle_atom_site_label_1
_geom_angle_site_symmetry_1
_geom_angle_atom_site_label_2
_geom_angle_atom_site_label_3
_geom_angle_site_symmetry_3
_geom_angle
_geom_angle_publ_flag
C11 5_756 C11 C15 . 121.5(5) yes
C11 5_756 C11 C20 . 121.4(5) yes
C15 . C11 C20 . 117.1(7) yes
O13 5_756 C29 C34 . 124.4(14) yes
O13 5_756 C29 C39 . 118.9(12) yes
C34 . C29 C39 . 116.7(14) yes
F14 . P1 F23 . 86.6(5) yes
F14 . P1 F25 . 93.5(5) yes
F23 . P1 F25 . 178.3(7) yes
F14 . P1 F30 . 84.3(5) yes
F23 . P1 F30 . 88.5(6) yes
F25 . P1 F30 . 93.2(5) yes
F14 . P1 F33 . 84.9(6) yes
F23 . P1 F33 . 87.5(7) yes
F25 . P1 F33 . 90.9(7) yes
F30 . P1 F33 . 168.7(6) yes
F14 . P1 F36 . 175.3(8) yes
F23 . P1 F36 . 92.2(6) yes
F25 . P1 F36 . 87.5(6) yes
F30 . P1 F36 . 100.2(8) yes
F33 . P1 F36 . 90.5(8) yes
C29 5_756 O13 C47 . 117.6(11) yes
C11 . C15 C27 . 121.0(8) yes
C11 . C15 H151 . 120.4(5) no
C27 . C15 H151 . 118.5(5) no
C11 . C20 C19 . 120.4(7) yes
C11 . C20 H201 . 118.1(5) no
C19 . C20 H201 . 121.5(5) no
C29 . C34 C32 . 120.0(14) yes
C29 . C34 H341 . 120.3(9) no
C32 . C34 H341 . 119.7(8) no
C29 . C39 C41 . 123.5(14) yes
C29 . C39 H391 . 120.7(8) no
C41 . C39 H391 . 115.8(9) no
O13 . C47 C40 . 108.3(12) yes
O13 . C47 H471 . 107.1(7) no
C40 . C47 H471 . 117.3(8) no
O13 . C47 H472 . 107.7(8) no
C40 . C47 H472 . 114.8(11) no
H471 . C47 H472 . 101.060 no
C34 . C32 C31 . 123.6(12) yes
C34 . C32 O12 . 107.2(13) yes
C31 . C32 O12 . 129.2(14) yes
C20 . C19 N4 . 120.0(8) yes
C20 . C19 H191 . 121.9(5) no
N4 . C19 H191 . 118.1(5) no
C15 . C27 N4 . 120.0(8) yes
C15 . C27 H271 . 119.7(5) no
N4 . C27 H271 . 120.2(5) no
C19 . N4 C27 . 121.5(7) yes
C19 . N4 C21 . 119.1(7) yes
C27 . N4 C21 . 119.3(7) yes
C7 . N5 C8 . 126.6(7) yes
C7 . N5 H51 . 116.5(5) no
C8 . N5 H51 . 116.9(4) no
N5 . C7 C16 . 121.9(8) yes
N5 . C7 C17 . 117.2(8) yes
C16 . C7 C17 . 120.9(8) yes
C39 . C41 C31 . 120.3(15) yes
C39 . C41 H411 . 119.8(10) no
C31 . C41 H411 . 119.7(10) no
N5 . C8 O2 . 108.5(7) yes
N5 . C8 O3 . 127.6(8) yes
O2 . C8 O3 . 123.9(7) yes
C32 . C31 C41 . 115.9(13) yes
C32 . C31 H311 . 133.4(8) no
C41 . C31 H311 . 110.3(10) no
C47 . C40 O10 . 110.8(12) yes
C47 . C40 H401 . 106.4(11) no
O10 . C40 H401 . 105.0(7) no
C47 . C40 H402 . 105.6(8) no
O10 . C40 H402 . 104.3(8) no
H401 . C40 H402 . 124.494 no
C32 . O12 C28 . 102.4(12) yes
N4 . C21 C18 . 110.9(7) yes
N4 . C21 H211 . 110.0(4) no
C18 . C21 H211 . 110.6(4) no
N4 . C21 H212 . 108.6(4) no
C18 . C21 H212 . 108.4(5) no
H211 . C21 H212 . 108.187 no
C8 . O2 C18 . 114.9(6) yes
C7 . C16 C24 . 118.5(9) yes
C7 . C16 H161 . 121.9(5) no
C24 . C16 H161 . 119.6(6) no
C7 . C17 C22 . 119.5(9) yes
C7 . C17 H171 . 119.1(5) no
C22 . C17 H171 . 121.4(6) no
C21 . C18 O2 . 105.9(6) yes
C21 . C18 H181 . 110.6(5) no
O2 . C18 H181 . 111.9(4) no
C21 . C18 H182 . 109.6(5) no
O2 . C18 H182 . 112.4(4) no
H181 . C18 H182 . 106.474 no
O12 . C28 C35 . 95.6(9) yes
O12 . C28 H281 . 103.1(8) no
C35 . C28 H281 . 123.9(5) no
O12 . C28 H282 . 104.5(7) no
C35 . C28 H282 . 132.6(5) no
H281 . C28 H282 . 92.989 no
C17 . C22 C26 . 120.0(10) yes
C17 . C22 H221 . 118.4(6) no
C26 . C22 H221 . 121.6(6) no
C16 . C24 C26 . 120.5(10) yes
C16 . C24 H241 . 117.8(6) no
C26 . C24 H241 . 121.6(6) no
C40 . O10 C38 . 114.6(10) yes
C22 . C26 C24 . 120.6(9) yes
C22 . C26 H261 . 120.5(6) no
C24 . C26 H261 . 119.0(6) no
C28 . C35 O9 . 105.3(7) yes
C28 . C35 H351 . 109.4(5) no
O9 . C35 H351 . 109.9(6) no
C28 . C35 H352 . 109.3(5) no
O9 . C35 H352 . 109.7(6) no
H351 . C35 H352 . 112.937 no
O10 . C38 C37 . 112.7(11) yes
O10 . C38 H381 . 104.3(7) no
C37 . C38 H381 . 109.5(9) no
O10 . C38 H382 . 102.8(5) no
C37 . C38 H382 . 111.1(9) no
H381 . C38 H382 . 116.090 no
C35 . O9 C43 . 112.4(8) yes
C38 . C37 O6 . 109.7(11) yes
C38 . C37 H371 . 113.3(7) no
O6 . C37 H371 . 106.0(8) no
C38 . C37 H372 . 111.6(8) no
O6 . C37 H372 . 106.3(7) no
H371 . C37 H372 . 109.522 no
O9 . C43 C46 . 120.3(15) yes
O9 . C43 H431 . 106.1(9) no
C46 . C43 H431 . 105.9(16) no
O9 . C43 H432 . 107.2(7) no
C46 . C43 H432 . 107.6(10) no
H431 . C43 H432 . 109.467 no
C37 . O6 C46 . 108.1(13) yes
C43 . C46 O6 . 119.6(15) yes
C43 . C46 H461 . 114.8(12) no
O6 . C46 H461 . 102.0(7) no
C43 . C46 H462 . 101.8(16) no
O6 . C46 H462 . 96.0(12) no
H461 . C46 H462 . 122.381 no
C2 . C1 H11 . 115.8(23) no
C2 . C1 H12 . 115.3(17) no
H11 . C1 H12 . 105.011 no
C2 . C1 H13 . 115.5(16) no
H11 . C1 H13 . 114.285 no
H12 . C1 H13 . 87.065 no
O45 . C49 C3 . 118.9(11) yes
O45 . C49 C3 5_655 118.9(11) yes
C3 . C49 C3 5_655 122.1(22) yes
O1 . C2 C1 . 116.9(23) yes
O1 . C2 C1 5_555 116.9(23) yes
C1 . C2 C1 5_555 126.2(46) yes
C49 . C3 H31 . 111.2(11) no
C49 . C3 H32 . 92.2(11) no
H31 . C3 H32 . 109.477 no
C49 . C3 H33 . 123.3(11) no
H31 . C3 H33 . 109.476 no
H32 . C3 H33 . 109.476 no

loop_
_geom_bond_atom_site_label_1
_geom_bond_atom_site_label_2
_geom_bond_site_symmetry_2
_geom_bond_distance
_geom_bond_publ_flag
C11 C11 5_756 1.504(16) yes
C11 C15 . 1.391(11) yes
C11 C20 . 1.39(1) yes
C29 O13 5_756 1.335(14) yes
C29 C34 . 1.400(15) yes
C29 C39 . 1.374(18) yes
P1 F14 . 1.636(9) yes
P1 F23 . 1.556(9) yes
P1 F25 . 1.486(8) yes
P1 F30 . 1.543(8) yes
P1 F33 . 1.55(1) yes
P1 F36 . 1.50(1) yes
O13 C47 . 1.420(17) yes
C15 C27 . 1.365(12) yes
C15 H151 . 0.996 no
C20 C19 . 1.380(11) yes
C20 H201 . 0.999 no
C34 C32 . 1.385(18) yes
C34 H341 . 0.824 no
C39 C41 . 1.336(18) yes
C39 H391 . 1.008 no
C47 C40 . 1.492(19) yes
C47 H471 . 1.033 no
C47 H472 . 1.082 no
C32 C31 . 1.341(19) yes
C32 O12 . 1.533(14) yes
C19 N4 . 1.34(1) yes
C19 H191 . 1.004 no
C27 N4 . 1.34(1) yes
C27 H271 . 0.971 no
N4 C21 . 1.47(1) yes
N5 C7 . 1.41(1) yes
N5 C8 . 1.35(1) yes
N5 H51 . 1.009 no
C7 C16 . 1.414(12) yes
C7 C17 . 1.372(12) yes
C41 C31 . 1.450(17) yes
C41 H411 . 1.111 no
C8 O2 . 1.350(9) yes
C8 O3 . 1.213(9) yes
C31 H311 . 1.216 no
C40 O10 . 1.390(18) yes
C40 H401 . 0.822 no
C40 H402 . 1.020 no
O12 C28 . 1.263(13) yes
C21 C18 . 1.507(11) yes
C21 H211 . 0.992 no
C21 H212 . 1.024 no
O2 C18 . 1.435(9) yes
C16 C24 . 1.378(12) yes
C16 H161 . 1.024 no
C17 C22 . 1.388(12) yes
C17 H171 . 1.020 no
C18 H181 . 1.023 no
C18 H182 . 1.015 no
C28 C35 . 1.723(18) yes
C28 H281 . 1.197 no
C28 H282 . 1.050 no
C22 C26 . 1.382(14) yes
C22 H221 . 1.020 no
C24 C26 . 1.381(14) yes
C24 H241 . 1.005 no
O10 C38 . 1.442(14) yes
C26 H261 . 0.938 no
C35 O9 . 1.327(11) yes
C35 H351 . 1.003 no
C35 H352 . 0.955 no
C38 C37 . 1.456(19) yes
C38 H381 . 0.916 no
C38 H382 . 1.007 no
O9 C43 . 1.411(13) yes
C37 O6 . 1.339(18) yes
C37 H371 . 0.967 no
C37 H372 . 1.032 no
C43 C46 . 1.25(2) yes
C43 H431 . 1.000 no
C43 H432 . 1.000 no
O6 C46 . 1.447(15) yes
C46 H461 . 1.010 no
C46 H462 . 0.852 no
O45 C49 . 1.19(2) yes
O1 C2 . 1.58(5) yes
C1 C2 . 1.32(2) yes
C1 H11 . 0.797 no
C1 H12 . 1.234 no
C1 H13 . 1.135 no
C49 C3 . 1.447(17) yes
C49 C3 5_655 1.447(17) yes
C3 H31 . 1.000 no
C3 H32 . 1.000 no
C3 H33 . 1.000 no
